data_7219994
loop_
_publ_author_name
'Mahmoudi, Ghodrat'
'Stilinovi\'c, Vladimir'
'Gargari, Masoumeh Servati'
'Bauz\'a, Antonio'
'Zaragoza, Guillermo'
'Kaminsky, Werner'
'Lynch, Vincent'
'Choquesillo-Lazarte, Duane'
'Sivakumar, K.'
'Khandar, Ali Akbar'
'Frontera, Antonio'

_publ_section_title
;
 From monomers to polymers: steric and supramolecular effects on
 dimensionality of coordination architectures of heteroleptic mercury(ii)
 halogenide--tetradentate Schiff base complexes
;
_journal_issue 18
_journal_name_full CrystEngComm
_journal_page_first 3493
_journal_paper_doi 10.1039/C5CE00382B
_journal_volume 17
_journal_year 2015
_chemical_formula_moiety 'C28 H24 N6'
_chemical_formula_sum 'C28 H24 N6'
_chemical_formula_weight 444.53
_chemical_name_systematic
;
 ?
;
_space_group_IT_number 2
_symmetry_cell_setting triclinic
_symmetry_space_group_name_Hall '-P 1'
_symmetry_space_group_name_H-M 'P -1'
_atom_sites_solution_hydrogens geom
_atom_sites_solution_primary direct
_atom_sites_solution_secondary difmap
_audit_creation_method SHELXL-97
_audit_update_record
;
2015-03-19 deposited with the CCDC.
2015-03-25 downloaded from the CCDC.
;
_cell_angle_alpha 74.062(3)
_cell_angle_beta 76.504(3)
_cell_angle_gamma 66.011(3)
_cell_formula_units_Z 2
_cell_length_a 9.6825(15)
_cell_length_b 11.376(2)
_cell_length_c 12.377(2)
_cell_measurement_reflns_used 4625
_cell_measurement_temperature 100(2)
_cell_measurement_theta_max 31.0
_cell_measurement_theta_min 2.0
_cell_volume 1186.1(3)
_computing_cell_refinement 'CrystalClear (Rigaku Inc., 2008)'
_computing_data_collection 'CrystalClear (Rigaku Inc., 2008)'
_computing_data_reduction 'CrystalClear (Rigaku Inc., 2008)'
_computing_molecular_graphics 'XP SHELXTL/PC, Siemens Analytical'
_computing_structure_refinement 'XL SHELXTL/PC, Siemens Analytical'
_computing_structure_solution
;

SIR97 - Altomare A., Burla M.C., Camalli M., Cascarano G.L., Giacovazzo C., 
Guagliardi A., Moliterni A.G.G., Polidori G.,Spagna R.
;
_diffrn_ambient_temperature 100(2)
_diffrn_measured_fraction_theta_full 0.998
_diffrn_measured_fraction_theta_max 0.998
_diffrn_measurement_device_type 'Rigaku AFC-12 with Saturn 724+ CCD'
_diffrn_measurement_method \w-scans
_diffrn_radiation_monochromator graphite
_diffrn_radiation_source 'fine-focus sealed tube'
_diffrn_radiation_type MoK\a
_diffrn_radiation_wavelength 0.71075
_diffrn_reflns_av_R_equivalents 0.0514
_diffrn_reflns_av_sigmaI/netI 0.0564
_diffrn_reflns_limit_h_max 12
_diffrn_reflns_limit_h_min -12
_diffrn_reflns_limit_k_max 14
_diffrn_reflns_limit_k_min -14
_diffrn_reflns_limit_l_max 16
_diffrn_reflns_limit_l_min -16
_diffrn_reflns_number 21324
_diffrn_reflns_theta_full 27.50
_diffrn_reflns_theta_max 27.50
_diffrn_reflns_theta_min 1.73
_exptl_absorpt_coefficient_mu 0.077
_exptl_absorpt_correction_T_max 1.00
_exptl_absorpt_correction_T_min 0.893
_exptl_absorpt_correction_type multi-scan
_exptl_absorpt_process_details
;
Abscor. T. Higashi (2001). The Rigaku Corporation, Tokyo, Japan.
;
_exptl_crystal_colour yellow
_exptl_crystal_density_diffrn 1.245
_exptl_crystal_density_method 'not measured'
_exptl_crystal_description prisms
_exptl_crystal_F_000 468
_exptl_crystal_size_max 0.37
_exptl_crystal_size_mid 0.22
_exptl_crystal_size_min 0.20
_refine_diff_density_max 0.222
_refine_diff_density_min -0.180
_refine_diff_density_rms 0.041
_refine_ls_extinction_coef 0.0163(16)
_refine_ls_extinction_expression Fc^*^=kFc[1+0.001xFc^2^\l^3^/sin(2\q)]^-1/4^
_refine_ls_extinction_method SHELXL
_refine_ls_goodness_of_fit_ref 1.033
_refine_ls_hydrogen_treatment constr
_refine_ls_matrix_type full
_refine_ls_number_parameters 310
_refine_ls_number_reflns 5436
_refine_ls_number_restraints 0
_refine_ls_restrained_S_all 1.033
_refine_ls_R_factor_all 0.0505
_refine_ls_R_factor_gt 0.0387
_refine_ls_shift/su_max 0.000
_refine_ls_shift/su_mean 0.000
_refine_ls_structure_factor_coef Fsqd
_refine_ls_weighting_details 'calc w=1/[\s^2^(Fo^2^)+(0.0281P)^2^+0.0386P] where P=(Fo^2^+2Fc^2^)/3'
_refine_ls_weighting_scheme calc
_refine_ls_wR_factor_gt 0.0835
_refine_ls_wR_factor_ref 0.0863
_reflns_number_gt 3895
_reflns_number_total 5436
_reflns_threshold_expression >2sigma(I)
_cod_data_source_file c5ce00382b2.cif
_cod_data_source_block L2
_cod_depositor_comments
;
The following automatic conversions were performed:

'_symmetry_cell_setting' value 'Triclinic' changed to 'triclinic'
according to
/usr/data/users/saulius/crontab/automatic-downloads/rss-feeds/RSC/lib/dictionaries/cif_core.dic
dictionary named 'cif_core.dic' version 2.4.2 from 2011-04-26.

Automatic conversion script
Id: cif_fix_values 3105 2015-03-04 15:46:00Z robertas 

 Adding full bibliography for 7219987--7219994.cif.
;
_cod_original_sg_symbol_H-M P-1
_cod_database_code 7219994

loop_
_symmetry_equiv_pos_as_xyz
'x, y, z'
'-x, -y, -z'

loop_
_atom_site_label
_atom_site_type_symbol
_atom_site_fract_x
_atom_site_fract_y
_atom_site_fract_z
_atom_site_U_iso_or_equiv
_atom_site_adp_type
_atom_site_occupancy
_atom_site_symmetry_multiplicity
_atom_site_calc_flag
_atom_site_refinement_flags
C1 C 0.68661(13) 0.10873(11) 0.17238(10) 0.0174(3) Uani 1 1 d .
C2 C 0.52570(12) 0.15651(11) 0.15368(10) 0.0174(3) Uani 1 1 d .
C3 C 0.48915(13) 0.13261(11) 0.06173(10) 0.0206(3) Uani 1 1 d .
H3 H 0.5683 0.0887 0.0086 0.025 Uiso 1 1 calc R
C4 C 0.33828(13) 0.17231(12) 0.04707(11) 0.0238(3) Uani 1 1 d .
H4 H 0.3144 0.1550 -0.0158 0.029 Uiso 1 1 calc R
C5 C 0.22178(13) 0.23710(12) 0.12349(11) 0.0227(3) Uani 1 1 d .
H5 H 0.1183 0.2634 0.1136 0.027 Uiso 1 1 calc R
C6 C 0.25696(13) 0.26328(12) 0.21424(10) 0.0247(3) Uani 1 1 d .
H6 H 0.1775 0.3084 0.2665 0.030 Uiso 1 1 calc R
C7 C 0.40851(13) 0.22370(12) 0.22917(10) 0.0229(3) Uani 1 1 d .
H7 H 0.4322 0.2426 0.2913 0.028 Uiso 1 1 calc R
C8 C 0.72703(12) 0.15897(11) 0.25672(10) 0.0180(3) Uani 1 1 d .
C9 C 0.76187(12) 0.28057(11) 0.21607(10) 0.0186(3) Uani 1 1 d .
C10 C 0.80299(13) 0.33085(12) 0.28923(11) 0.0224(3) Uani 1 1 d .
H10 H 0.8070 0.2878 0.3666 0.027 Uiso 1 1 calc R
C11 C 0.83808(13) 0.44332(12) 0.24968(11) 0.0248(3) Uani 1 1 d .
H11 H 0.8658 0.4772 0.3000 0.030 Uiso 1 1 calc R
C12 C 0.83266(13) 0.50625(12) 0.13676(11) 0.0262(3) Uani 1 1 d .
H12 H 0.8576 0.5828 0.1096 0.031 Uiso 1 1 calc R
C13 C 0.79104(13) 0.45788(12) 0.06367(11) 0.0255(3) Uani 1 1 d .
H13 H 0.7863 0.5018 -0.0134 0.031 Uiso 1 1 calc R
C14 C 0.75616(13) 0.34515(12) 0.10268(10) 0.0219(3) Uani 1 1 d .
H14 H 0.7283 0.3118 0.0520 0.026 Uiso 1 1 calc R
C15 C 1.01797(13) -0.13310(12) 0.15664(10) 0.0209(3) Uani 1 1 d .
C16 C 0.96370(15) -0.23716(13) 0.15151(13) 0.0350(4) Uani 1 1 d .
H16A H 0.8734 -0.2344 0.2082 0.052 Uiso 1 1 calc R
H16B H 1.0448 -0.3236 0.1673 0.052 Uiso 1 1 calc R
H16C H 0.9374 -0.2216 0.0757 0.052 Uiso 1 1 calc R
C17 C 1.17501(13) -0.17159(12) 0.18248(10) 0.0206(3) Uani 1 1 d .
C18 C 1.21592(14) -0.08514(12) 0.21700(10) 0.0239(3) Uani 1 1 d .
H18 H 1.1443 0.0004 0.2236 0.029 Uiso 1 1 calc R
C19 C 1.36249(14) -0.12566(13) 0.24164(11) 0.0278(3) Uani 1 1 d .
H19 H 1.3932 -0.0687 0.2658 0.033 Uiso 1 1 calc R
C20 C 1.46363(14) -0.25080(13) 0.23042(11) 0.0282(3) Uani 1 1 d .
H20 H 1.5651 -0.2813 0.2465 0.034 Uiso 1 1 calc R
C21 C 1.41393(14) -0.33027(13) 0.19531(11) 0.0285(3) Uani 1 1 d .
H21 H 1.4843 -0.4157 0.1872 0.034 Uiso 1 1 calc R
C22 C 0.78474(13) -0.11674(12) 0.44396(10) 0.0215(3) Uani 1 1 d .
C23 C 0.93098(15) -0.13129(13) 0.47622(12) 0.0354(4) Uani 1 1 d .
H23A H 0.9429 -0.0460 0.4546 0.053 Uiso 1 1 calc R
H23B H 1.0166 -0.1944 0.4368 0.053 Uiso 1 1 calc R
H23C H 0.9295 -0.1630 0.5584 0.053 Uiso 1 1 calc R
C24 C 0.73577(14) -0.23176(12) 0.47805(10) 0.0224(3) Uani 1 1 d .
C25 C 0.58906(15) -0.21713(13) 0.46905(10) 0.0262(3) Uani 1 1 d .
H25 H 0.5184 -0.1338 0.4392 0.031 Uiso 1 1 calc R
C26 C 0.54758(16) -0.32652(14) 0.50454(11) 0.0313(3) Uani 1 1 d .
H26 H 0.4480 -0.3193 0.4994 0.038 Uiso 1 1 calc R
C27 C 0.65343(17) -0.44567(14) 0.54734(12) 0.0356(4) Uani 1 1 d .
H27 H 0.6283 -0.5222 0.5724 0.043 Uiso 1 1 calc R
C28 C 0.79670(17) -0.45151(13) 0.55305(12) 0.0376(4) Uani 1 1 d .
H28 H 0.8692 -0.5341 0.5823 0.045 Uiso 1 1 calc R
N1 N 0.78934(11) 0.02294(10) 0.11776(8) 0.0209(2) Uani 1 1 d .
N2 N 0.93665(11) -0.00995(10) 0.14261(8) 0.0215(2) Uani 1 1 d .
N3 N 0.73656(11) 0.09839(9) 0.36051(8) 0.0214(2) Uani 1 1 d .
N4 N 0.69498(11) -0.01206(10) 0.38752(8) 0.0229(2) Uani 1 1 d .
N5 N 1.27177(11) -0.29372(10) 0.17200(9) 0.0251(2) Uani 1 1 d .
N6 N 0.83973(12) -0.34710(10) 0.51960(9) 0.0311(3) Uani 1 1 d .

loop_
_atom_site_aniso_label
_atom_site_aniso_U_11
_atom_site_aniso_U_22
_atom_site_aniso_U_33
_atom_site_aniso_U_23
_atom_site_aniso_U_13
_atom_site_aniso_U_12
C1 0.0196(6) 0.0150(6) 0.0176(6) -0.0007(5) -0.0033(5) -0.0076(5)
C2 0.0191(6) 0.0148(6) 0.0182(6) -0.0005(5) -0.0041(5) -0.0071(5)
C3 0.0211(6) 0.0191(6) 0.0211(7) -0.0057(5) -0.0032(5) -0.0054(5)
C4 0.0260(7) 0.0229(6) 0.0245(7) -0.0063(5) -0.0092(5) -0.0068(6)
C5 0.0181(6) 0.0213(6) 0.0272(7) -0.0010(5) -0.0073(5) -0.0058(5)
C6 0.0208(6) 0.0275(7) 0.0219(7) -0.0072(5) -0.0014(5) -0.0045(6)
C7 0.0228(7) 0.0265(7) 0.0202(7) -0.0069(5) -0.0049(5) -0.0073(6)
C8 0.0139(6) 0.0181(6) 0.0213(6) -0.0048(5) -0.0039(5) -0.0037(5)
C9 0.0149(6) 0.0174(6) 0.0228(7) -0.0055(5) -0.0042(5) -0.0034(5)
C10 0.0185(6) 0.0247(7) 0.0240(7) -0.0069(5) -0.0033(5) -0.0064(5)
C11 0.0212(7) 0.0237(7) 0.0339(8) -0.0124(6) -0.0045(6) -0.0080(6)
C12 0.0233(7) 0.0182(6) 0.0371(8) -0.0057(6) -0.0026(6) -0.0085(6)
C13 0.0259(7) 0.0213(7) 0.0263(7) -0.0010(5) -0.0038(5) -0.0080(6)
C14 0.0225(6) 0.0211(6) 0.0237(7) -0.0052(5) -0.0049(5) -0.0081(5)
C15 0.0209(6) 0.0218(6) 0.0201(6) -0.0075(5) -0.0017(5) -0.0063(5)
C16 0.0282(7) 0.0249(7) 0.0565(10) -0.0140(7) -0.0140(7) -0.0064(6)
C17 0.0192(6) 0.0218(6) 0.0188(6) -0.0034(5) -0.0018(5) -0.0062(5)
C18 0.0231(7) 0.0235(7) 0.0243(7) -0.0042(5) -0.0043(5) -0.0075(6)
C19 0.0275(7) 0.0348(8) 0.0250(7) -0.0041(6) -0.0061(6) -0.0153(6)
C20 0.0191(6) 0.0390(8) 0.0230(7) -0.0018(6) -0.0060(5) -0.0084(6)
C21 0.0214(7) 0.0293(7) 0.0263(7) -0.0047(6) -0.0036(5) -0.0012(6)
C22 0.0267(7) 0.0220(6) 0.0157(6) -0.0027(5) -0.0032(5) -0.0094(6)
C23 0.0374(8) 0.0290(8) 0.0418(9) 0.0059(6) -0.0196(7) -0.0150(7)
C24 0.0309(7) 0.0226(7) 0.0151(6) -0.0041(5) -0.0019(5) -0.0116(6)
C25 0.0335(7) 0.0285(7) 0.0199(7) -0.0038(5) -0.0047(6) -0.0149(6)
C26 0.0407(8) 0.0395(8) 0.0235(7) -0.0085(6) -0.0009(6) -0.0249(7)
C27 0.0545(10) 0.0323(8) 0.0276(8) -0.0064(6) 0.0028(7) -0.0279(8)
C28 0.0478(9) 0.0223(7) 0.0392(9) -0.0029(6) -0.0031(7) -0.0131(7)
N1 0.0177(5) 0.0208(5) 0.0245(6) -0.0045(4) -0.0046(4) -0.0064(4)
N2 0.0171(5) 0.0235(6) 0.0242(6) -0.0060(4) -0.0045(4) -0.0062(5)
N3 0.0242(6) 0.0199(5) 0.0218(6) -0.0021(4) -0.0058(4) -0.0097(5)
N4 0.0295(6) 0.0234(6) 0.0198(6) -0.0018(4) -0.0055(4) -0.0141(5)
N5 0.0211(6) 0.0238(6) 0.0267(6) -0.0058(5) -0.0047(4) -0.0032(5)
N6 0.0351(7) 0.0214(6) 0.0324(7) -0.0019(5) -0.0030(5) -0.0091(5)

loop_
_atom_type_symbol
_atom_type_description
_atom_type_scat_dispersion_real
_atom_type_scat_dispersion_imag
_atom_type_scat_source
C C 0.0033 0.0016 'International Tables Vol C Tables 4.2.6.8 and 6.1.1.4'
H H 0.0000 0.0000 'International Tables Vol C Tables 4.2.6.8 and 6.1.1.4'
N N 0.0061 0.0033 'International Tables Vol C Tables 4.2.6.8 and 6.1.1.4'

loop_
_geom_angle_atom_site_label_1
_geom_angle_atom_site_label_2
_geom_angle_atom_site_label_3
_geom_angle
N1 C1 C2 119.33(11)
N1 C1 C8 121.15(10)
C2 C1 C8 119.51(10)
C3 C2 C7 119.04(11)
C3 C2 C1 120.45(11)
C7 C2 C1 120.50(11)
C4 C3 C2 120.40(11)
C4 C3 H3 119.8
C2 C3 H3 119.8
C3 C4 C5 120.42(12)
C3 C4 H4 119.8
C5 C4 H4 119.8
C6 C5 C4 119.65(11)
C6 C5 H5 120.2
C4 C5 H5 120.2
C5 C6 C7 120.10(12)
C5 C6 H6 119.9
C7 C6 H6 119.9
C6 C7 C2 120.37(11)
C6 C7 H7 119.8
C2 C7 H7 119.8
N3 C8 C9 119.48(11)
N3 C8 C1 122.46(10)
C9 C8 C1 118.03(10)
C10 C9 C14 119.09(11)
C10 C9 C8 120.91(11)
C14 C9 C8 119.99(11)
C11 C10 C9 120.37(12)
C11 C10 H10 119.8
C9 C10 H10 119.8
C12 C11 C10 120.00(12)
C12 C11 H11 120.0
C10 C11 H11 120.0
C13 C12 C11 120.15(11)
C13 C12 H12 119.9
C11 C12 H12 119.9
C12 C13 C14 120.12(12)
C12 C13 H13 119.9
C14 C13 H13 119.9
C13 C14 C9 120.27(12)
C13 C14 H14 119.9
C9 C14 H14 119.9
N2 C15 C17 115.98(10)
N2 C15 C16 124.51(11)
C17 C15 C16 119.48(10)
C15 C16 H16A 109.5
C15 C16 H16B 109.5
H16A C16 H16B 109.5
C15 C16 H16C 109.5
H16A C16 H16C 109.5
H16B C16 H16C 109.5
N5 C17 C18 122.93(11)
N5 C17 C15 116.18(10)
C18 C17 C15 120.88(11)
C19 C18 C17 118.93(12)
C19 C18 H18 120.5
C17 C18 H18 120.5
C18 C19 C20 118.75(12)
C18 C19 H19 120.6
C20 C19 H19 120.6
C21 C20 C19 118.63(11)
C21 C20 H20 120.7
C19 C20 H20 120.7
N5 C21 C20 123.76(12)
N5 C21 H21 118.1
C20 C21 H21 118.1
N4 C22 C24 115.63(10)
N4 C22 C23 125.49(11)
C24 C22 C23 118.88(10)
C22 C23 H23A 109.5
C22 C23 H23B 109.5
H23A C23 H23B 109.5
C22 C23 H23C 109.5
H23A C23 H23C 109.5
H23B C23 H23C 109.5
N6 C24 C25 122.95(11)
N6 C24 C22 116.11(11)
C25 C24 C22 120.92(11)
C26 C25 C24 118.80(12)
C26 C25 H25 120.6
C24 C25 H25 120.6
C27 C26 C25 118.81(12)
C27 C26 H26 120.6
C25 C26 H26 120.6
C26 C27 C28 118.60(12)
C26 C27 H27 120.7
C28 C27 H27 120.7
N6 C28 C27 123.81(13)
N6 C28 H28 118.1
C27 C28 H28 118.1
C1 N1 N2 112.48(10)
C15 N2 N1 114.45(10)
C8 N3 N4 112.97(10)
C22 N4 N3 115.76(10)
C21 N5 C17 116.99(11)
C24 N6 C28 117.01(11)

loop_
_geom_bond_atom_site_label_1
_geom_bond_atom_site_label_2
_geom_bond_distance
C1 N1 1.2877(14)
C1 C2 1.4788(15)
C1 C8 1.5066(16)
C2 C3 1.3895(16)
C2 C7 1.3917(16)
C3 C4 1.3831(16)
C3 H3 0.9500
C4 C5 1.3853(16)
C4 H4 0.9500
C5 C6 1.3825(17)
C5 H5 0.9500
C6 C7 1.3906(16)
C6 H6 0.9500
C7 H7 0.9500
C8 N3 1.2850(14)
C8 C9 1.4828(16)
C9 C10 1.3941(16)
C9 C14 1.3961(16)
C10 C11 1.3871(16)
C10 H10 0.9500
C11 C12 1.3867(18)
C11 H11 0.9500
C12 C13 1.3810(17)
C12 H12 0.9500
C13 C14 1.3885(16)
C13 H13 0.9500
C14 H14 0.9500
C15 N2 1.2830(15)
C15 C17 1.4882(16)
C15 C16 1.4981(16)
C16 H16A 0.9800
C16 H16B 0.9800
C16 H16C 0.9800
C17 N5 1.3449(15)
C17 C18 1.3904(17)
C18 C19 1.3829(17)
C18 H18 0.9500
C19 C20 1.3843(18)
C19 H19 0.9500
C20 C21 1.3801(18)
C20 H20 0.9500
C21 N5 1.3435(15)
C21 H21 0.9500
C22 N4 1.2830(15)
C22 C24 1.4909(16)
C22 C23 1.4930(16)
C23 H23A 0.9800
C23 H23B 0.9800
C23 H23C 0.9800
C24 N6 1.3403(16)
C24 C25 1.3891(17)
C25 C26 1.3880(17)
C25 H25 0.9500
C26 C27 1.3776(19)
C26 H26 0.9500
C27 C28 1.3791(19)
C27 H27 0.9500
C28 N6 1.3446(16)
C28 H28 0.9500
N1 N2 1.4059(13)
N3 N4 1.4038(13)

loop_
_geom_torsion_atom_site_label_1
_geom_torsion_atom_site_label_2
_geom_torsion_atom_site_label_3
_geom_torsion_atom_site_label_4
_geom_torsion
N1 C1 C2 C3 -14.08(16)
C8 C1 C2 C3 167.22(10)
N1 C1 C2 C7 164.60(11)
C8 C1 C2 C7 -14.10(16)
C7 C2 C3 C4 -1.54(17)
C1 C2 C3 C4 177.16(10)
C2 C3 C4 C5 0.40(18)
C3 C4 C5 C6 0.66(18)
C4 C5 C6 C7 -0.56(18)
C5 C6 C7 C2 -0.59(18)
C3 C2 C7 C6 1.63(17)
C1 C2 C7 C6 -177.07(10)
N1 C1 C8 N3 -84.85(15)
C2 C1 C8 N3 93.83(14)
N1 C1 C8 C9 93.04(13)
C2 C1 C8 C9 -88.29(13)
N3 C8 C9 C10 -0.78(16)
C1 C8 C9 C10 -178.74(10)
N3 C8 C9 C14 178.16(11)
C1 C8 C9 C14 0.21(16)
C14 C9 C10 C11 -0.16(17)
C8 C9 C10 C11 178.80(10)
C9 C10 C11 C12 -0.13(17)
C10 C11 C12 C13 0.58(18)
C11 C12 C13 C14 -0.74(18)
C12 C13 C14 C9 0.46(18)
C10 C9 C14 C13 -0.01(17)
C8 C9 C14 C13 -178.97(10)
N2 C15 C17 N5 -165.48(11)
C16 C15 C17 N5 16.03(17)
N2 C15 C17 C18 15.46(17)
C16 C15 C17 C18 -163.03(12)
N5 C17 C18 C19 0.12(18)
C15 C17 C18 C19 179.12(11)
C17 C18 C19 C20 0.36(18)
C18 C19 C20 C21 -0.15(18)
C19 C20 C21 N5 -0.6(2)
N4 C22 C24 N6 169.01(11)
C23 C22 C24 N6 -10.57(16)
N4 C22 C24 C25 -12.50(17)
C23 C22 C24 C25 167.91(12)
N6 C24 C25 C26 -0.01(19)
C22 C24 C25 C26 -178.39(11)
C24 C25 C26 C27 -0.04(19)
C25 C26 C27 C28 -0.1(2)
C26 C27 C28 N6 0.3(2)
C2 C1 N1 N2 178.50(9)
C8 C1 N1 N2 -2.82(15)
C17 C15 N2 N1 179.68(9)
C16 C15 N2 N1 -1.91(17)
C1 N1 N2 C15 137.36(11)
C9 C8 N3 N4 177.83(9)
C1 C8 N3 N4 -4.31(15)
C24 C22 N4 N3 176.75(9)
C23 C22 N4 N3 -3.70(18)
C8 N3 N4 C22 134.24(11)
C20 C21 N5 C17 1.01(18)
C18 C17 N5 C21 -0.78(18)
C15 C17 N5 C21 -179.82(10)
C25 C24 N6 C28 0.19(19)
C22 C24 N6 C28 178.64(11)
C27 C28 N6 C24 -0.3(2)
